data_4070717
loop_
_publ_author_name
'Bonnet, Sylvestre'
'Lutz, Martin'
'Spek, Anthony L.'
'Koten, Gerard van'
'Klein Gebbink, Robertus J. M.'

_publ_section_title
;
 \h6-Coordination of a Ruthenium(II) Organometallic Fragment to the Arene
 Ring of N,C,N-Pincer Metal Complexes
;
_journal_issue 2
_journal_name_full Organometallics
_journal_page_first 159
_journal_paper_doi 10.1021/om7009649
_journal_volume 27
_journal_year 2008
_chemical_formula_moiety 'C22 H34 Cl N2 Pt Ru, B F4, C H2 Cl2'
_chemical_formula_sum 'C23 H36 B Cl3 F4 N2 Pt Ru'
_chemical_formula_weight 829.86
_chemical_name_systematic
; 
 ? 
;
_space_group_IT_number 14
_symmetry_cell_setting monoclinic
_symmetry_space_group_name_Hall '-P 2ybc'
_symmetry_space_group_name_H-M 'P 1 21/c 1'
_atom_sites_solution_hydrogens difmap
_atom_sites_solution_primary heavy
_atom_sites_solution_secondary difmap
_audit_creation_method SHELXL-97
_cell_angle_alpha 90.00
_cell_angle_beta 91.190(2)
_cell_angle_gamma 90.00
_cell_formula_units_Z 4
_cell_length_a 9.7601(5)
_cell_length_b 19.3294(7)
_cell_length_c 14.7733(5)
_cell_measurement_reflns_used 23727
_cell_measurement_temperature 150(2)
_cell_measurement_theta_max 27.50
_cell_measurement_theta_min 1.74
_cell_volume 2786.5(2)
_computing_cell_refinement Peakref
_computing_data_collection 'Nonius COLLECT'
_computing_data_reduction 'EvalCCD, Sadabs'
_computing_structure_refinement 'SHELXL-97 (Sheldrick, 1997)'
_computing_structure_solution 'DIRDIF-99 (Beurskens et al., 1999)'
_diffrn_ambient_temperature 150(2)
_diffrn_measured_fraction_theta_full 0.999
_diffrn_measured_fraction_theta_max 0.999
_diffrn_measurement_device_type 'Nonius KappaCCD'
_diffrn_measurement_method '\f and \w scans'
_diffrn_radiation_monochromator graphite
_diffrn_radiation_source 'rotating anode'
_diffrn_radiation_type MoK\a
_diffrn_radiation_wavelength 0.71073
_diffrn_reflns_av_R_equivalents 0.0220
_diffrn_reflns_av_sigmaI/netI 0.0136
_diffrn_reflns_limit_h_max 12
_diffrn_reflns_limit_h_min -12
_diffrn_reflns_limit_k_max 25
_diffrn_reflns_limit_k_min -25
_diffrn_reflns_limit_l_max 19
_diffrn_reflns_limit_l_min -19
_diffrn_reflns_number 48675
_diffrn_reflns_theta_full 27.50
_diffrn_reflns_theta_max 27.50
_diffrn_reflns_theta_min 1.74
_exptl_absorpt_coefficient_mu 5.887
_exptl_absorpt_correction_T_max 0.49
_exptl_absorpt_correction_T_min 0.19
_exptl_absorpt_correction_type multi-scan
_exptl_crystal_colour colourless
_exptl_crystal_density_diffrn 1.978
_exptl_crystal_density_method 'not measured'
_exptl_crystal_description block
_exptl_crystal_F_000 1608
_exptl_crystal_size_max 0.36
_exptl_crystal_size_mid 0.18
_exptl_crystal_size_min 0.12
_refine_diff_density_max 0.528
_refine_diff_density_min -0.717
_refine_diff_density_rms 0.078
_refine_ls_extinction_coef 0.00095(3)
_refine_ls_extinction_expression Fc^*^=kFc[1+0.001xFc^2^\l^3^/sin(2\q)]^-1/4^
_refine_ls_extinction_method SHELXL
_refine_ls_goodness_of_fit_ref 1.051
_refine_ls_hydrogen_treatment mixed
_refine_ls_matrix_type full
_refine_ls_number_parameters 338
_refine_ls_number_reflns 6395
_refine_ls_number_restraints 0
_refine_ls_restrained_S_all 1.051
_refine_ls_R_factor_all 0.0191
_refine_ls_R_factor_gt 0.0155
_refine_ls_shift/su_max 0.004
_refine_ls_shift/su_mean 0.000
_refine_ls_structure_factor_coef Fsqd
_refine_ls_weighting_details 'calc w=1/[\s^2^(Fo^2^)+(0.0111P)^2^+3.8159P] where P=(Fo^2^+2Fc^2^)/3'
_refine_ls_weighting_scheme calc
_refine_ls_wR_factor_gt 0.0325
_refine_ls_wR_factor_ref 0.0337
_reflns_number_gt 5917
_reflns_number_total 6395
_reflns_threshold_expression I>2\s(I)
_cod_data_source_file om7009649-file003.cif
_cod_data_source_block s3771a
_cod_original_cell_volume 2786.50(19)
_cod_original_sg_symbol_H-M 'P 21/c'
_cod_database_code 4070717

loop_
_symmetry_equiv_pos_as_xyz
'x, y, z'
'-x, y+1/2, -z+1/2'
'-x, -y, -z'
'x, -y-1/2, z-1/2'

loop_
_atom_site_label
_atom_site_type_symbol
_atom_site_fract_x
_atom_site_fract_y
_atom_site_fract_z
_atom_site_U_iso_or_equiv
_atom_site_adp_type
_atom_site_occupancy
_atom_site_symmetry_multiplicity
_atom_site_calc_flag
_atom_site_refinement_flags
Pt1 Pt 0.246645(8) 0.151116(4) 0.535662(5) 0.01357(3) Uani 1 1 d .
Ru1 Ru 0.184672(17) 0.340056(8) 0.624547(11) 0.01332(4) Uani 1 1 d .
Cl1 Cl 0.28376(6) 0.05486(3) 0.43445(4) 0.02378(12) Uani 1 1 d .
N1 N 0.45188(18) 0.18105(10) 0.55142(13) 0.0192(4) Uani 1 1 d .
N2 N 0.03490(18) 0.13829(9) 0.54819(12) 0.0145(3) Uani 1 1 d .
C1 C 0.2174(2) 0.22215(10) 0.62322(14) 0.0145(4) Uani 1 1 d .
C2 C 0.3329(2) 0.25450(11) 0.66439(15) 0.0190(4) Uani 1 1 d .
C3 C 0.3131(3) 0.30052(12) 0.73795(15) 0.0215(5) Uani 1 1 d .
H3 H 0.387(3) 0.3254(15) 0.7644(19) 0.031(7) Uiso 1 1 d .
C4 C 0.1787(3) 0.31305(12) 0.76805(15) 0.0219(5) Uani 1 1 d .
H4 H 0.165(3) 0.3449(13) 0.8154(18) 0.023(7) Uiso 1 1 d .
C5 C 0.0625(2) 0.28284(11) 0.72386(15) 0.0198(5) Uani 1 1 d .
H5 H -0.023(3) 0.2935(13) 0.7407(17) 0.023(7) Uiso 1 1 d .
C6 C 0.0829(2) 0.23772(11) 0.64945(14) 0.0159(4) Uani 1 1 d .
C7 C 0.4676(3) 0.22975(16) 0.6313(2) 0.0378(7) Uani 1 1 d .
H7A H 0.5172 0.2057 0.6812 0.045 Uiso 1 1 calc R
H7B H 0.5233 0.2701 0.6133 0.045 Uiso 1 1 calc R
C8 C 0.4913(3) 0.21820(19) 0.4682(2) 0.0493(9) Uani 1 1 d .
H8A H 0.5852 0.2357 0.4756 0.074 Uiso 1 1 calc R
H8B H 0.4286 0.2571 0.4575 0.074 Uiso 1 1 calc R
H8C H 0.4864 0.1865 0.4166 0.074 Uiso 1 1 calc R
C9 C 0.5468(3) 0.12264(15) 0.5667(3) 0.0491(9) Uani 1 1 d .
H9A H 0.5368 0.0894 0.5169 0.074 Uiso 1 1 calc R
H9B H 0.5256 0.0998 0.6240 0.074 Uiso 1 1 calc R
H9C H 0.6413 0.1399 0.5695 0.074 Uiso 1 1 calc R
C10 C -0.0256(2) 0.20270(11) 0.59116(15) 0.0177(4) Uani 1 1 d .
H10A H -0.0585 0.2349 0.5433 0.021 Uiso 1 1 calc R
H10B H -0.1045 0.1897 0.6286 0.021 Uiso 1 1 calc R
C11 C -0.0416(2) 0.12428(12) 0.46190(15) 0.0221(5) Uani 1 1 d .
H11A H -0.0026 0.0835 0.4325 0.033 Uiso 1 1 calc R
H11B H -0.0342 0.1644 0.4217 0.033 Uiso 1 1 calc R
H11C H -0.1382 0.1157 0.4747 0.033 Uiso 1 1 calc R
C12 C 0.0144(3) 0.07881(12) 0.61060(17) 0.0255(5) Uani 1 1 d .
H12A H -0.0839 0.0704 0.6171 0.038 Uiso 1 1 calc R
H12B H 0.0558 0.0895 0.6700 0.038 Uiso 1 1 calc R
H12C H 0.0577 0.0374 0.5857 0.038 Uiso 1 1 calc R
C13 C 0.1543(2) 0.38151(11) 0.48740(15) 0.0200(5) Uani 1 1 d .
C14 C 0.2795(2) 0.40909(11) 0.52561(15) 0.0194(4) Uani 1 1 d .
C15 C 0.2463(2) 0.44734(11) 0.60550(15) 0.0199(4) Uani 1 1 d .
C16 C 0.1015(2) 0.44408(11) 0.61616(15) 0.0206(5) Uani 1 1 d .
C17 C 0.0441(2) 0.40382(11) 0.54334(15) 0.0209(5) Uani 1 1 d .
C18 C 0.1403(3) 0.33950(12) 0.40225(15) 0.0259(5) Uani 1 1 d .
H18A H 0.1286 0.3705 0.3502 0.039 Uiso 1 1 calc R
H18B H 0.0602 0.3091 0.4062 0.039 Uiso 1 1 calc R
H18C H 0.2228 0.3114 0.3948 0.039 Uiso 1 1 calc R
C19 C 0.4191(3) 0.40544(13) 0.48532(17) 0.0281(5) Uani 1 1 d .
H19A H 0.4405 0.4498 0.4568 0.042 Uiso 1 1 calc R
H19B H 0.4205 0.3686 0.4397 0.042 Uiso 1 1 calc R
H19C H 0.4874 0.3955 0.5331 0.042 Uiso 1 1 calc R
C20 C 0.3451(3) 0.48667(13) 0.66539(17) 0.0283(5) Uani 1 1 d .
H20A H 0.3475 0.5352 0.6462 0.042 Uiso 1 1 calc R
H20B H 0.4368 0.4665 0.6607 0.042 Uiso 1 1 calc R
H20C H 0.3155 0.4840 0.7283 0.042 Uiso 1 1 calc R
C21 C 0.0239(3) 0.48001(13) 0.68918(18) 0.0316(6) Uani 1 1 d .
H21A H 0.0774 0.4784 0.7460 0.047 Uiso 1 1 calc R
H21B H -0.0642 0.4568 0.6974 0.047 Uiso 1 1 calc R
H21C H 0.0079 0.5283 0.6718 0.047 Uiso 1 1 calc R
C22 C -0.1065(3) 0.39165(14) 0.52678(19) 0.0303(6) Uani 1 1 d .
H22A H -0.1507 0.3824 0.5845 0.045 Uiso 1 1 calc R
H22B H -0.1193 0.3518 0.4864 0.045 Uiso 1 1 calc R
H22C H -0.1477 0.4328 0.4986 0.045 Uiso 1 1 calc R
F1 F 0.74171(15) 0.24816(8) 0.73547(10) 0.0333(3) Uani 1 1 d .
F2 F 0.80489(16) 0.23612(8) 0.88328(10) 0.0354(4) Uani 1 1 d .
F3 F 0.82657(19) 0.14587(8) 0.78582(12) 0.0433(4) Uani 1 1 d .
F4 F 0.61444(16) 0.18102(10) 0.82831(11) 0.0427(4) Uani 1 1 d .
B1 B 0.7461(3) 0.20222(14) 0.80884(19) 0.0241(5) Uani 1 1 d .
Cl2 Cl 0.66856(7) 0.54388(4) 0.75004(5) 0.04044(16) Uani 1 1 d .
Cl3 Cl 0.68074(8) 0.39641(4) 0.79346(5) 0.04286(17) Uani 1 1 d .
C23 C 0.6315(3) 0.47949(14) 0.83148(19) 0.0352(6) Uani 1 1 d .
H23A H 0.6808 0.4903 0.8890 0.042 Uiso 1 1 calc R
H23B H 0.5320 0.4796 0.8433 0.042 Uiso 1 1 calc R

loop_
_atom_site_aniso_label
_atom_site_aniso_U_11
_atom_site_aniso_U_22
_atom_site_aniso_U_33
_atom_site_aniso_U_23
_atom_site_aniso_U_13
_atom_site_aniso_U_12
Pt1 0.01312(4) 0.01363(4) 0.01393(4) -0.00004(3) -0.00049(3) 0.00153(3)
Ru1 0.01595(8) 0.01314(8) 0.01092(8) -0.00144(6) 0.00163(6) -0.00393(6)
Cl1 0.0269(3) 0.0206(3) 0.0239(3) -0.0053(2) 0.0009(2) 0.0065(2)
N1 0.0135(9) 0.0214(9) 0.0227(10) 0.0004(8) 0.0016(7) 0.0003(7)
N2 0.0151(8) 0.0129(8) 0.0154(9) -0.0005(7) 0.0001(7) -0.0021(7)
C1 0.0173(10) 0.0140(9) 0.0122(10) 0.0029(8) 0.0001(8) -0.0009(8)
C2 0.0196(11) 0.0204(11) 0.0166(10) 0.0022(8) -0.0043(8) -0.0015(9)
C3 0.0281(12) 0.0238(11) 0.0125(10) 0.0006(9) -0.0044(9) -0.0070(10)
C4 0.0353(13) 0.0204(11) 0.0102(10) -0.0005(8) 0.0046(9) -0.0073(10)
C5 0.0243(12) 0.0185(11) 0.0169(11) -0.0008(8) 0.0093(9) -0.0049(9)
C6 0.0177(10) 0.0140(10) 0.0161(10) 0.0009(8) 0.0037(8) -0.0051(8)
C7 0.0178(12) 0.0538(18) 0.0415(16) -0.0199(14) -0.0070(11) 0.0008(12)
C8 0.0438(17) 0.072(2) 0.0318(16) 0.0141(15) -0.0016(13) -0.0326(17)
C9 0.0187(13) 0.0314(15) 0.097(3) 0.0005(16) -0.0141(15) 0.0051(11)
C10 0.0143(10) 0.0163(10) 0.0225(11) -0.0047(8) 0.0027(9) -0.0001(8)
C11 0.0188(11) 0.0271(12) 0.0203(11) -0.0063(9) -0.0024(9) -0.0007(9)
C12 0.0268(12) 0.0193(11) 0.0303(13) 0.0084(10) 0.0000(10) -0.0060(10)
C13 0.0296(12) 0.0158(10) 0.0144(10) 0.0036(8) -0.0008(9) -0.0009(9)
C14 0.0276(12) 0.0144(10) 0.0163(11) 0.0019(8) 0.0034(9) -0.0036(9)
C15 0.0272(12) 0.0138(10) 0.0187(11) 0.0007(8) 0.0021(9) -0.0056(9)
C16 0.0272(12) 0.0127(10) 0.0220(11) -0.0012(8) 0.0034(9) 0.0005(9)
C17 0.0260(12) 0.0156(10) 0.0210(11) 0.0030(8) -0.0025(9) 0.0002(9)
C18 0.0360(14) 0.0258(12) 0.0159(11) -0.0019(9) -0.0022(10) -0.0023(10)
C19 0.0328(13) 0.0254(12) 0.0266(13) 0.0011(10) 0.0117(11) -0.0052(10)
C20 0.0338(14) 0.0234(12) 0.0276(13) -0.0066(10) 0.0028(11) -0.0114(10)
C21 0.0359(14) 0.0247(13) 0.0347(14) -0.0079(11) 0.0104(12) 0.0020(11)
C22 0.0239(12) 0.0293(13) 0.0374(15) 0.0014(11) -0.0061(11) 0.0011(10)
F1 0.0262(7) 0.0435(9) 0.0299(8) 0.0098(7) -0.0039(6) -0.0021(7)
F2 0.0392(9) 0.0369(8) 0.0295(8) -0.0072(7) -0.0118(7) 0.0021(7)
F3 0.0525(11) 0.0341(9) 0.0435(10) -0.0067(7) 0.0074(8) 0.0105(8)
F4 0.0336(9) 0.0575(11) 0.0373(9) -0.0030(8) 0.0110(7) -0.0191(8)
B1 0.0244(13) 0.0255(13) 0.0224(13) -0.0004(11) 0.0000(11) -0.0027(11)
Cl2 0.0396(4) 0.0409(4) 0.0405(4) 0.0092(3) -0.0057(3) -0.0117(3)
Cl3 0.0402(4) 0.0369(4) 0.0515(4) 0.0019(3) 0.0017(3) 0.0026(3)
C23 0.0375(15) 0.0343(15) 0.0338(15) 0.0023(12) 0.0012(12) -0.0048(12)

loop_
_atom_type_symbol
_atom_type_description
_atom_type_scat_dispersion_real
_atom_type_scat_dispersion_imag
_atom_type_scat_source
C C 0.0033 0.0016 'International Tables Vol C Tables 4.2.6.8 and 6.1.1.4'
H H 0.0000 0.0000 'International Tables Vol C Tables 4.2.6.8 and 6.1.1.4'
B B 0.0013 0.0007 'International Tables Vol C Tables 4.2.6.8 and 6.1.1.4'
Cl Cl 0.1484 0.1585 'International Tables Vol C Tables 4.2.6.8 and 6.1.1.4'
F F 0.0171 0.0103 'International Tables Vol C Tables 4.2.6.8 and 6.1.1.4'
N N 0.0061 0.0033 'International Tables Vol C Tables 4.2.6.8 and 6.1.1.4'
Pt Pt -1.7033 8.3905 'International Tables Vol C Tables 4.2.6.8 and 6.1.1.4'
Ru Ru -1.2594 0.8363 'International Tables Vol C Tables 4.2.6.8 and 6.1.1.4'

loop_
_geom_angle_atom_site_label_1
_geom_angle_atom_site_label_2
_geom_angle_atom_site_label_3
_geom_angle
C1 Pt1 N1 83.23(8)
C1 Pt1 N2 82.18(8)
N1 Pt1 N2 165.24(7)
C1 Pt1 Cl1 175.56(6)
N1 Pt1 Cl1 97.25(5)
N2 Pt1 Cl1 97.14(5)
C16 Ru1 C15 38.29(9)
C16 Ru1 C17 38.39(8)
C15 Ru1 C17 64.14(8)
C16 Ru1 C4 105.02(9)
C15 Ru1 C4 111.45(8)
C17 Ru1 C4 129.67(9)
C16 Ru1 C13 64.26(8)
C15 Ru1 C13 64.23(8)
C17 Ru1 C13 38.31(9)
C4 Ru1 C13 167.88(9)
C16 Ru1 C14 64.02(8)
C15 Ru1 C14 38.29(8)
C17 Ru1 C14 63.94(9)
C4 Ru1 C14 144.13(8)
C13 Ru1 C14 38.23(8)
C16 Ru1 C5 107.19(9)
C15 Ru1 C5 135.82(8)
C17 Ru1 C5 107.83(9)
C4 Ru1 C5 37.78(9)
C13 Ru1 C5 137.14(9)
C14 Ru1 C5 170.87(9)
C16 Ru1 C3 124.73(9)
C15 Ru1 C3 105.88(9)
C17 Ru1 C3 162.21(9)
C4 Ru1 C3 37.57(9)
C13 Ru1 C3 153.01(9)
C14 Ru1 C3 118.32(9)
C5 Ru1 C3 68.16(9)
C16 Ru1 C6 131.18(8)
C15 Ru1 C6 169.40(8)
C17 Ru1 C6 108.17(8)
C4 Ru1 C6 67.05(8)
C13 Ru1 C6 114.91(8)
C14 Ru1 C6 146.83(8)
C5 Ru1 C6 37.18(8)
C3 Ru1 C6 79.46(8)
C16 Ru1 C2 157.88(8)
C15 Ru1 C2 123.48(8)
C17 Ru1 C2 160.79(8)
C4 Ru1 C2 66.64(9)
C13 Ru1 C2 125.42(8)
C14 Ru1 C2 109.89(8)
C5 Ru1 C2 79.18(9)
C3 Ru1 C2 36.99(8)
C6 Ru1 C2 66.24(8)
C16 Ru1 C1 165.58(8)
C15 Ru1 C1 154.50(8)
C17 Ru1 C1 129.78(8)
C4 Ru1 C1 77.19(8)
C13 Ru1 C1 111.72(8)
C14 Ru1 C1 122.35(8)
C5 Ru1 C1 65.57(8)
C3 Ru1 C1 65.60(8)
C6 Ru1 C1 36.07(7)
C2 Ru1 C1 36.08(7)
C9 N1 C8 109.0(2)
C9 N1 C7 107.6(2)
C8 N1 C7 108.7(2)
C9 N1 Pt1 113.71(16)
C8 N1 Pt1 107.85(15)
C7 N1 Pt1 109.84(14)
C11 N2 C12 108.55(17)
C11 N2 C10 108.30(16)
C12 N2 C10 108.34(17)
C11 N2 Pt1 115.09(13)
C12 N2 Pt1 106.96(13)
C10 N2 Pt1 109.40(12)
C6 C1 C2 121.71(19)
C6 C1 Pt1 119.49(15)
C2 C1 Pt1 118.66(16)
C6 C1 Ru1 69.87(12)
C2 C1 Ru1 70.62(12)
Pt1 C1 Ru1 137.70(10)
C1 C2 C3 119.1(2)
C1 C2 C7 114.6(2)
C3 C2 C7 125.9(2)
C1 C2 Ru1 73.30(12)
C3 C2 Ru1 69.26(13)
C7 C2 Ru1 135.33(18)
C4 C3 C2 119.3(2)
C4 C3 Ru1 70.35(13)
C2 C3 Ru1 73.75(13)
C4 C3 H3 119.3(17)
C2 C3 H3 121.3(17)
Ru1 C3 H3 123.7(17)
C3 C4 C5 121.4(2)
C3 C4 Ru1 72.08(13)
C5 C4 Ru1 71.93(13)
C3 C4 H4 119.7(17)
C5 C4 H4 118.7(17)
Ru1 C4 H4 124.8(16)
C6 C5 C4 119.0(2)
C6 C5 Ru1 72.96(12)
C4 C5 Ru1 70.30(12)
C6 C5 H5 120.1(17)
C4 C5 H5 120.9(17)
Ru1 C5 H5 125.9(17)
C1 C6 C5 119.34(19)
C1 C6 C10 113.18(18)
C5 C6 C10 127.5(2)
C1 C6 Ru1 74.06(12)
C5 C6 Ru1 69.86(12)
C10 C6 Ru1 127.44(15)
C2 C7 N1 112.30(19)
C2 C7 H7A 109.1
N1 C7 H7A 109.1
C2 C7 H7B 109.1
N1 C7 H7B 109.1
H7A C7 H7B 107.9
N1 C8 H8A 109.5
N1 C8 H8B 109.5
H8A C8 H8B 109.5
N1 C8 H8C 109.5
H8A C8 H8C 109.5
H8B C8 H8C 109.5
N1 C9 H9A 109.5
N1 C9 H9B 109.5
H9A C9 H9B 109.5
N1 C9 H9C 109.5
H9A C9 H9C 109.5
H9B C9 H9C 109.5
C6 C10 N2 109.32(17)
C6 C10 H10A 109.8
N2 C10 H10A 109.8
C6 C10 H10B 109.8
N2 C10 H10B 109.8
H10A C10 H10B 108.3
N2 C11 H11A 109.5
N2 C11 H11B 109.5
H11A C11 H11B 109.5
N2 C11 H11C 109.5
H11A C11 H11C 109.5
H11B C11 H11C 109.5
N2 C12 H12A 109.5
N2 C12 H12B 109.5
H12A C12 H12B 109.5
N2 C12 H12C 109.5
H12A C12 H12C 109.5
H12B C12 H12C 109.5
C17 C13 C14 107.66(19)
C17 C13 C18 126.0(2)
C14 C13 C18 126.3(2)
C17 C13 Ru1 70.52(12)
C14 C13 Ru1 71.06(12)
C18 C13 Ru1 125.78(15)
C15 C14 C13 108.0(2)
C15 C14 C19 125.0(2)
C13 C14 C19 126.7(2)
C15 C14 Ru1 70.14(12)
C13 C14 Ru1 70.71(12)
C19 C14 Ru1 129.36(16)
C16 C15 C14 108.03(19)
C16 C15 C20 125.6(2)
C14 C15 C20 126.3(2)
C16 C15 Ru1 70.56(12)
C14 C15 Ru1 71.56(12)
C20 C15 Ru1 125.53(16)
C15 C16 C17 108.3(2)
C15 C16 C21 125.1(2)
C17 C16 C21 126.6(2)
C15 C16 Ru1 71.16(12)
C17 C16 Ru1 71.31(12)
C21 C16 Ru1 125.53(17)
C16 C17 C13 108.0(2)
C16 C17 C22 124.9(2)
C13 C17 C22 126.9(2)
C16 C17 Ru1 70.30(12)
C13 C17 Ru1 71.17(12)
C22 C17 Ru1 126.99(16)
C13 C18 H18A 109.5
C13 C18 H18B 109.5
H18A C18 H18B 109.5
C13 C18 H18C 109.5
H18A C18 H18C 109.5
H18B C18 H18C 109.5
C14 C19 H19A 109.5
C14 C19 H19B 109.5
H19A C19 H19B 109.5
C14 C19 H19C 109.5
H19A C19 H19C 109.5
H19B C19 H19C 109.5
C15 C20 H20A 109.5
C15 C20 H20B 109.5
H20A C20 H20B 109.5
C15 C20 H20C 109.5
H20A C20 H20C 109.5
H20B C20 H20C 109.5
C16 C21 H21A 109.5
C16 C21 H21B 109.5
H21A C21 H21B 109.5
C16 C21 H21C 109.5
H21A C21 H21C 109.5
H21B C21 H21C 109.5
C17 C22 H22A 109.5
C17 C22 H22B 109.5
H22A C22 H22B 109.5
C17 C22 H22C 109.5
H22A C22 H22C 109.5
H22B C22 H22C 109.5
F4 B1 F3 110.5(2)
F4 B1 F2 110.1(2)
F3 B1 F2 109.6(2)
F4 B1 F1 109.6(2)
F3 B1 F1 108.4(2)
F2 B1 F1 108.5(2)
Cl3 C23 Cl2 111.14(15)
Cl3 C23 H23A 109.4
Cl2 C23 H23A 109.4
Cl3 C23 H23B 109.4
Cl2 C23 H23B 109.4
H23A C23 H23B 108.0

loop_
_geom_bond_atom_site_label_1
_geom_bond_atom_site_label_2
_geom_bond_distance
Pt1 C1 1.912(2)
Pt1 N1 2.0934(18)
Pt1 N2 2.0935(17)
Pt1 Cl1 2.4189(5)
Ru1 C16 2.171(2)
Ru1 C15 2.179(2)
Ru1 C17 2.184(2)
Ru1 C4 2.185(2)
Ru1 C13 2.193(2)
Ru1 C14 2.198(2)
Ru1 C5 2.207(2)
Ru1 C3 2.208(2)
Ru1 C6 2.247(2)
Ru1 C2 2.267(2)
Ru1 C1 2.301(2)
N1 C9 1.475(3)
N1 C8 1.481(3)
N1 C7 1.515(3)
N2 C11 1.489(3)
N2 C12 1.490(3)
N2 C10 1.522(3)
C1 C6 1.409(3)
C1 C2 1.415(3)
C2 C3 1.421(3)
C2 C7 1.491(3)
C3 C4 1.415(3)
C3 H3 0.94(3)
C4 C5 1.422(3)
C4 H4 0.94(3)
C5 C6 1.420(3)
C5 H5 0.90(3)
C6 C10 1.511(3)
C7 H7A 0.9900
C7 H7B 0.9900
C8 H8A 0.9800
C8 H8B 0.9800
C8 H8C 0.9800
C9 H9A 0.9800
C9 H9B 0.9800
C9 H9C 0.9800
C10 H10A 0.9900
C10 H10B 0.9900
C11 H11A 0.9800
C11 H11B 0.9800
C11 H11C 0.9800
C12 H12A 0.9800
C12 H12B 0.9800
C12 H12C 0.9800
C13 C17 1.437(3)
C13 C14 1.438(3)
C13 C18 1.501(3)
C14 C15 1.436(3)
C14 C19 1.499(3)
C15 C16 1.427(3)
C15 C20 1.502(3)
C16 C17 1.432(3)
C16 C21 1.501(3)
C17 C22 1.504(3)
C18 H18A 0.9800
C18 H18B 0.9800
C18 H18C 0.9800
C19 H19A 0.9800
C19 H19B 0.9800
C19 H19C 0.9800
C20 H20A 0.9800
C20 H20B 0.9800
C20 H20C 0.9800
C21 H21A 0.9800
C21 H21B 0.9800
C21 H21C 0.9800
C22 H22A 0.9800
C22 H22B 0.9800
C22 H22C 0.9800
F1 B1 1.401(3)
F2 B1 1.394(3)
F3 B1 1.389(3)
F4 B1 1.384(3)
Cl2 C23 1.774(3)
Cl3 C23 1.771(3)
C23 H23A 0.9900
C23 H23B 0.9900

loop_
_geom_torsion_atom_site_label_1
_geom_torsion_atom_site_label_2
_geom_torsion_atom_site_label_3
_geom_torsion_atom_site_label_4
_geom_torsion
C1 Pt1 N1 C9 130.9(2)
N2 Pt1 N1 C9 122.4(3)
Cl1 Pt1 N1 C9 -44.6(2)
C1 Pt1 N1 C8 -108.14(19)
N2 Pt1 N1 C8 -116.6(3)
Cl1 Pt1 N1 C8 76.31(19)
C1 Pt1 N1 C7 10.22(17)
N2 Pt1 N1 C7 1.8(4)
Cl1 Pt1 N1 C7 -165.33(16)
C1 Pt1 N2 C11 140.13(16)
N1 Pt1 N2 C11 148.6(3)
Cl1 Pt1 N2 C11 -44.30(14)
C1 Pt1 N2 C12 -99.19(15)
N1 Pt1 N2 C12 -90.7(3)
Cl1 Pt1 N2 C12 76.38(14)
C1 Pt1 N2 C10 17.95(14)
N1 Pt1 N2 C10 26.4(3)
Cl1 Pt1 N2 C10 -166.47(12)
N1 Pt1 C1 C6 177.26(17)
N2 Pt1 C1 C6 -4.91(16)
N1 Pt1 C1 C2 -6.93(16)
N2 Pt1 C1 C2 170.91(17)
N1 Pt1 C1 Ru1 85.30(15)
N2 Pt1 C1 Ru1 -96.86(15)
C16 Ru1 C1 C6 -32.0(4)
C15 Ru1 C1 C6 -178.31(17)
C17 Ru1 C1 C6 -63.02(15)
C4 Ru1 C1 C6 68.48(13)
C13 Ru1 C1 C6 -102.90(13)
C14 Ru1 C1 C6 -144.42(12)
C5 Ru1 C1 C6 30.39(12)
C3 Ru1 C1 C6 106.34(14)
C2 Ru1 C1 C6 136.25(18)
C16 Ru1 C1 C2 -168.3(3)
C15 Ru1 C1 C2 45.4(2)
C17 Ru1 C1 C2 160.73(13)
C4 Ru1 C1 C2 -67.77(14)
C13 Ru1 C1 C2 120.85(13)
C14 Ru1 C1 C2 79.33(14)
C5 Ru1 C1 C2 -105.86(14)
C3 Ru1 C1 C2 -29.90(13)
C6 Ru1 C1 C2 -136.25(18)
C16 Ru1 C1 Pt1 80.1(4)
C15 Ru1 C1 Pt1 -66.2(3)
C17 Ru1 C1 Pt1 49.1(2)
C4 Ru1 C1 Pt1 -179.42(17)
C13 Ru1 C1 Pt1 9.20(18)
C14 Ru1 C1 Pt1 -32.32(19)
C5 Ru1 C1 Pt1 142.49(18)
C3 Ru1 C1 Pt1 -141.55(18)
C6 Ru1 C1 Pt1 112.1(2)
C2 Ru1 C1 Pt1 -111.6(2)
C6 C1 C2 C3 4.1(3)
Pt1 C1 C2 C3 -171.62(16)
Ru1 C1 C2 C3 53.85(18)
C6 C1 C2 C7 177.5(2)
Pt1 C1 C2 C7 1.8(3)
Ru1 C1 C2 C7 -132.8(2)
C6 C1 C2 Ru1 -49.75(18)
Pt1 C1 C2 Ru1 134.53(13)
C16 Ru1 C2 C1 172.28(19)
C15 Ru1 C2 C1 -158.42(12)
C17 Ru1 C2 C1 -50.4(3)
C4 Ru1 C2 C1 100.52(14)
C13 Ru1 C2 C1 -78.16(15)
C14 Ru1 C2 C1 -118.01(13)
C5 Ru1 C2 C1 63.08(13)
C3 Ru1 C2 C1 131.01(19)
C6 Ru1 C2 C1 26.41(12)
C16 Ru1 C2 C3 41.3(3)
C15 Ru1 C2 C3 70.57(16)
C17 Ru1 C2 C3 178.6(2)
C4 Ru1 C2 C3 -30.49(13)
C13 Ru1 C2 C3 150.83(13)
C14 Ru1 C2 C3 110.99(14)
C5 Ru1 C2 C3 -67.93(14)
C6 Ru1 C2 C3 -104.60(15)
C1 Ru1 C2 C3 -131.01(19)
C16 Ru1 C2 C7 -79.3(3)
C15 Ru1 C2 C7 -50.0(3)
C17 Ru1 C2 C7 58.0(4)
C4 Ru1 C2 C7 -151.1(2)
C13 Ru1 C2 C7 30.2(3)
C14 Ru1 C2 C7 -9.6(2)
C5 Ru1 C2 C7 171.5(2)
C3 Ru1 C2 C7 -120.6(3)
C6 Ru1 C2 C7 134.8(2)
C1 Ru1 C2 C7 108.4(3)
C1 C2 C3 C4 -0.2(3)
C7 C2 C3 C4 -172.8(2)
Ru1 C2 C3 C4 55.59(19)
C1 C2 C3 Ru1 -55.79(18)
C7 C2 C3 Ru1 131.7(3)
C16 Ru1 C3 C4 67.42(16)
C15 Ru1 C3 C4 104.69(14)
C17 Ru1 C3 C4 51.4(3)
C13 Ru1 C3 C4 168.76(17)
C14 Ru1 C3 C4 144.01(13)
C5 Ru1 C3 C4 -28.88(13)
C6 Ru1 C3 C4 -65.89(13)
C2 Ru1 C3 C4 -130.2(2)
C1 Ru1 C3 C4 -100.97(14)
C16 Ru1 C3 C2 -162.41(13)
C15 Ru1 C3 C2 -125.13(14)
C17 Ru1 C3 C2 -178.5(2)
C4 Ru1 C3 C2 130.2(2)
C13 Ru1 C3 C2 -61.1(2)
C14 Ru1 C3 C2 -85.81(15)
C5 Ru1 C3 C2 101.30(14)
C6 Ru1 C3 C2 64.28(13)
C1 Ru1 C3 C2 29.21(12)
C2 C3 C4 C5 -2.7(3)
Ru1 C3 C4 C5 54.6(2)
C2 C3 C4 Ru1 -57.25(19)
C16 Ru1 C4 C3 -128.21(14)
C15 Ru1 C4 C3 -88.37(15)
C17 Ru1 C4 C3 -161.93(13)
C13 Ru1 C4 C3 -155.1(4)
C14 Ru1 C4 C3 -62.0(2)
C5 Ru1 C4 C3 133.0(2)
C6 Ru1 C4 C3 102.97(15)
C2 Ru1 C4 C3 30.05(13)
C1 Ru1 C4 C3 66.48(13)
C16 Ru1 C4 C5 98.83(14)
C15 Ru1 C4 C5 138.68(14)
C17 Ru1 C4 C5 65.11(17)
C13 Ru1 C4 C5 72.0(4)
C14 Ru1 C4 C5 165.07(14)
C3 Ru1 C4 C5 -133.0(2)
C6 Ru1 C4 C5 -29.99(13)
C2 Ru1 C4 C5 -102.91(15)
C1 Ru1 C4 C5 -66.48(14)
C3 C4 C5 C6 1.7(3)
Ru1 C4 C5 C6 56.35(18)
C3 C4 C5 Ru1 -54.7(2)
C16 Ru1 C5 C6 137.11(13)
C15 Ru1 C5 C6 167.73(13)
C17 Ru1 C5 C6 96.78(14)
C4 Ru1 C5 C6 -130.4(2)
C13 Ru1 C5 C6 66.67(18)
C3 Ru1 C5 C6 -101.66(15)
C2 Ru1 C5 C6 -64.74(13)
C1 Ru1 C5 C6 -29.52(12)
C16 Ru1 C5 C4 -92.49(15)
C15 Ru1 C5 C4 -61.88(19)
C17 Ru1 C5 C4 -132.83(14)
C13 Ru1 C5 C4 -162.93(14)
C3 Ru1 C5 C4 28.73(14)
C6 Ru1 C5 C4 130.4(2)
C2 Ru1 C5 C4 65.65(14)
C1 Ru1 C5 C4 100.87(15)
C2 C1 C6 C5 -5.1(3)
Pt1 C1 C6 C5 170.60(16)
Ru1 C1 C6 C5 -55.16(18)
C2 C1 C6 C10 174.51(19)
Pt1 C1 C6 C10 -9.8(2)
Ru1 C1 C6 C10 124.44(17)
C2 C1 C6 Ru1 50.07(18)
Pt1 C1 C6 Ru1 -134.25(13)
C4 C5 C6 C1 2.1(3)
Ru1 C5 C6 C1 57.20(18)
C4 C5 C6 C10 -177.4(2)
Ru1 C5 C6 C10 -122.3(2)
C4 C5 C6 Ru1 -55.05(18)
C16 Ru1 C6 C1 169.89(12)
C15 Ru1 C6 C1 176.0(4)
C17 Ru1 C6 C1 133.88(12)
C4 Ru1 C6 C1 -99.92(14)
C13 Ru1 C6 C1 93.17(13)
C14 Ru1 C6 C1 63.93(19)
C5 Ru1 C6 C1 -130.35(19)
C3 Ru1 C6 C1 -62.74(13)
C2 Ru1 C6 C1 -26.42(12)
C16 Ru1 C6 C5 -59.76(17)
C15 Ru1 C6 C5 -53.6(5)
C17 Ru1 C6 C5 -95.77(14)
C4 Ru1 C6 C5 30.44(14)
C13 Ru1 C6 C5 -136.47(14)
C14 Ru1 C6 C5 -165.71(16)
C3 Ru1 C6 C5 67.62(14)
C2 Ru1 C6 C5 103.94(15)
C1 Ru1 C6 C5 130.35(19)
C16 Ru1 C6 C10 62.6(2)
C15 Ru1 C6 C10 68.8(5)
C17 Ru1 C6 C10 26.6(2)
C4 Ru1 C6 C10 152.8(2)
C13 Ru1 C6 C10 -14.1(2)
C14 Ru1 C6 C10 -43.3(3)
C5 Ru1 C6 C10 122.4(2)
C3 Ru1 C6 C10 -170.01(19)
C2 Ru1 C6 C10 -133.7(2)
C1 Ru1 C6 C10 -107.3(2)
C1 C2 C7 N1 7.2(3)
C3 C2 C7 N1 -180.0(2)
Ru1 C2 C7 N1 -83.6(3)
C9 N1 C7 C2 -136.1(2)
C8 N1 C7 C2 106.0(3)
Pt1 N1 C7 C2 -11.8(3)
C1 C6 C10 N2 24.2(2)
C5 C6 C10 N2 -156.2(2)
Ru1 C6 C10 N2 111.45(18)
C11 N2 C10 C6 -153.04(17)
C12 N2 C10 C6 89.4(2)
Pt1 N2 C10 C6 -26.9(2)
C16 Ru1 C13 C17 -37.50(13)
C15 Ru1 C13 C17 -80.20(14)
C4 Ru1 C13 C17 -8.5(5)
C14 Ru1 C13 C17 -117.49(18)
C5 Ru1 C13 C17 50.38(18)
C3 Ru1 C13 C17 -154.04(17)
C6 Ru1 C13 C17 88.10(14)
C2 Ru1 C13 C17 165.70(12)
C1 Ru1 C13 C17 127.36(13)
C16 Ru1 C13 C14 79.99(14)
C15 Ru1 C13 C14 37.29(13)
C17 Ru1 C13 C14 117.49(18)
C4 Ru1 C13 C14 109.0(4)
C5 Ru1 C13 C14 167.87(13)
C3 Ru1 C13 C14 -36.6(2)
C6 Ru1 C13 C14 -154.41(12)
C2 Ru1 C13 C14 -76.81(15)
C1 Ru1 C13 C14 -115.15(13)
C16 Ru1 C13 C18 -158.4(2)
C15 Ru1 C13 C18 158.9(2)
C17 Ru1 C13 C18 -120.9(3)
C4 Ru1 C13 C18 -129.4(4)
C14 Ru1 C13 C18 121.6(3)
C5 Ru1 C13 C18 -70.5(2)
C3 Ru1 C13 C18 85.0(3)
C6 Ru1 C13 C18 -32.8(2)
C2 Ru1 C13 C18 44.8(2)
C1 Ru1 C13 C18 6.4(2)
C17 C13 C14 C15 0.8(2)
C18 C13 C14 C15 178.5(2)
Ru1 C13 C14 C15 -60.53(15)
C17 C13 C14 C19 -173.4(2)
C18 C13 C14 C19 4.3(4)
Ru1 C13 C14 C19 125.3(2)
C17 C13 C14 Ru1 61.36(15)
C18 C13 C14 Ru1 -121.0(2)
C16 Ru1 C14 C15 37.64(13)
C17 Ru1 C14 C15 80.56(14)
C4 Ru1 C14 C15 -41.9(2)
C13 Ru1 C14 C15 118.31(19)
C3 Ru1 C14 C15 -79.57(15)
C6 Ru1 C14 C15 164.03(14)
C2 Ru1 C14 C15 -119.23(13)
C1 Ru1 C14 C15 -157.21(12)
C16 Ru1 C14 C13 -80.67(14)
C15 Ru1 C14 C13 -118.31(19)
C17 Ru1 C14 C13 -37.75(13)
C4 Ru1 C14 C13 -160.19(15)
C3 Ru1 C14 C13 162.12(13)
C6 Ru1 C14 C13 45.7(2)
C2 Ru1 C14 C13 122.46(13)
C1 Ru1 C14 C13 84.48(15)
C16 Ru1 C14 C19 157.1(2)
C15 Ru1 C14 C19 119.5(3)
C17 Ru1 C14 C19 -159.9(2)
C4 Ru1 C14 C19 77.6(3)
C13 Ru1 C14 C19 -122.2(3)
C3 Ru1 C14 C19 39.9(2)
C6 Ru1 C14 C19 -76.5(3)
C2 Ru1 C14 C19 0.3(2)
C1 Ru1 C14 C19 -37.7(2)
C13 C14 C15 C16 -0.6(2)
C19 C14 C15 C16 173.8(2)
Ru1 C14 C15 C16 -61.47(15)
C13 C14 C15 C20 -178.1(2)
C19 C14 C15 C20 -3.8(4)
Ru1 C14 C15 C20 121.0(2)
C13 C14 C15 Ru1 60.89(15)
C19 C14 C15 Ru1 -124.8(2)
C17 Ru1 C15 C16 37.65(13)
C4 Ru1 C15 C16 -87.23(15)
C13 Ru1 C15 C16 80.41(14)
C14 Ru1 C15 C16 117.63(19)
C5 Ru1 C15 C16 -51.75(18)
C3 Ru1 C15 C16 -126.54(14)
C6 Ru1 C15 C16 -7.5(5)
C2 Ru1 C15 C16 -162.70(13)
C1 Ru1 C15 C16 167.10(16)
C16 Ru1 C15 C14 -117.63(19)
C17 Ru1 C15 C14 -79.98(14)
C4 Ru1 C15 C14 155.14(13)
C13 Ru1 C15 C14 -37.22(13)
C5 Ru1 C15 C14 -169.38(14)
C3 Ru1 C15 C14 115.83(14)
C6 Ru1 C15 C14 -125.1(4)
C2 Ru1 C15 C14 79.67(15)
C1 Ru1 C15 C14 49.5(2)
C16 Ru1 C15 C20 120.5(3)
C17 Ru1 C15 C20 158.1(2)
C4 Ru1 C15 C20 33.3(2)
C13 Ru1 C15 C20 -159.1(2)
C14 Ru1 C15 C20 -121.9(3)
C5 Ru1 C15 C20 68.7(2)
C3 Ru1 C15 C20 -6.1(2)
C6 Ru1 C15 C20 113.0(4)
C2 Ru1 C15 C20 -42.2(2)
C1 Ru1 C15 C20 -72.4(3)
C14 C15 C16 C17 0.1(2)
C20 C15 C16 C17 177.6(2)
Ru1 C15 C16 C17 -62.01(15)
C14 C15 C16 C21 -177.2(2)
C20 C15 C16 C21 0.4(4)
Ru1 C15 C16 C21 120.7(2)
C14 C15 C16 Ru1 62.12(15)
C20 C15 C16 Ru1 -120.3(2)
C17 Ru1 C16 C15 -117.74(19)
C4 Ru1 C16 C15 105.73(14)
C13 Ru1 C16 C15 -80.31(14)
C14 Ru1 C16 C15 -37.64(13)
C5 Ru1 C16 C15 145.05(13)
C3 Ru1 C16 C15 70.08(16)
C6 Ru1 C16 C15 178.18(12)
C2 Ru1 C16 C15 41.2(3)
C1 Ru1 C16 C15 -157.3(3)
C15 Ru1 C16 C17 117.74(19)
C4 Ru1 C16 C17 -136.53(14)
C13 Ru1 C16 C17 37.42(13)
C14 Ru1 C16 C17 80.10(14)
C5 Ru1 C16 C17 -97.21(14)
C3 Ru1 C16 C17 -172.18(13)
C6 Ru1 C16 C17 -64.09(17)
C2 Ru1 C16 C17 158.9(2)
C1 Ru1 C16 C17 -39.6(4)
C15 Ru1 C16 C21 -120.2(3)
C17 Ru1 C16 C21 122.1(3)
C4 Ru1 C16 C21 -14.4(2)
C13 Ru1 C16 C21 159.5(2)
C14 Ru1 C16 C21 -157.8(2)
C5 Ru1 C16 C21 24.9(2)
C3 Ru1 C16 C21 -50.1(2)
C6 Ru1 C16 C21 58.0(2)
C2 Ru1 C16 C21 -78.9(3)
C1 Ru1 C16 C21 82.5(4)
C15 C16 C17 C13 0.4(2)
C21 C16 C17 C13 177.6(2)
Ru1 C16 C17 C13 -61.51(15)
C15 C16 C17 C22 -176.1(2)
C21 C16 C17 C22 1.1(4)
Ru1 C16 C17 C22 122.0(2)
C15 C16 C17 Ru1 61.91(15)
C21 C16 C17 Ru1 -120.9(2)
C14 C13 C17 C16 -0.8(2)
C18 C13 C17 C16 -178.4(2)
Ru1 C13 C17 C16 60.95(15)
C14 C13 C17 C22 175.7(2)
C18 C13 C17 C22 -2.0(4)
Ru1 C13 C17 C22 -122.6(2)
C14 C13 C17 Ru1 -61.71(15)
C18 C13 C17 Ru1 120.6(2)
C15 Ru1 C17 C16 -37.55(13)
C4 Ru1 C17 C16 59.69(17)
C13 Ru1 C17 C16 -118.00(19)
C14 Ru1 C17 C16 -80.33(14)
C5 Ru1 C17 C16 95.40(14)
C3 Ru1 C17 C16 21.5(3)
C6 Ru1 C17 C16 134.57(13)
C2 Ru1 C17 C16 -155.7(2)
C1 Ru1 C17 C16 168.08(12)
C16 Ru1 C17 C13 118.00(19)
C15 Ru1 C17 C13 80.45(14)
C4 Ru1 C17 C13 177.68(12)
C14 Ru1 C17 C13 37.66(12)
C5 Ru1 C17 C13 -146.60(13)
C3 Ru1 C17 C13 139.5(3)
C6 Ru1 C17 C13 -107.44(13)
C2 Ru1 C17 C13 -37.7(3)
C1 Ru1 C17 C13 -73.92(15)
C16 Ru1 C17 C22 -119.5(3)
C15 Ru1 C17 C22 -157.0(2)
C4 Ru1 C17 C22 -59.8(2)
C13 Ru1 C17 C22 122.5(3)
C14 Ru1 C17 C22 160.2(2)
C5 Ru1 C17 C22 -24.1(2)
C3 Ru1 C17 C22 -98.0(3)
C6 Ru1 C17 C22 15.1(2)
C2 Ru1 C17 C22 84.8(3)
C1 Ru1 C17 C22 48.6(2)
